data_7034785
loop_
_publ_author_name
'Mansell, S. M.'
'Russell, C. A.'
'Wass, D. F.'

_publ_section_title
;
 Synthesis of chelating diamido Sn(iv) compounds from oxidation of Sn(ii)
 and directly from Sn(iv) precursors.
;
_journal_issue 21
_journal_name_full 'Dalton transactions (Cambridge, England : 2003)'
_journal_page_first 9756
_journal_page_last 9765
_journal_paper_doi 10.1039/c5dt01022e
_journal_volume 44
_journal_year 2015
_chemical_formula_moiety 'C29 H45 I N2 O Sn'
_chemical_formula_sum 'C29 H45 I N2 O Sn'
_chemical_formula_weight 683.26
_chemical_name_systematic
; 
 ? 
;
_space_group_IT_number 15
_symmetry_cell_setting monoclinic
_symmetry_space_group_name_Hall '-C 2yc'
_symmetry_space_group_name_H-M 'C 1 2/c 1'
_atom_sites_solution_hydrogens geom
_atom_sites_solution_primary direct
_atom_sites_solution_secondary difmap
_audit_creation_method SHELXL-97
_audit_update_record
;
2014-10-03 deposited with the CCDC.
2015-04-21 downloaded from the CCDC.
;
_cell_angle_alpha 90.00
_cell_angle_beta 99.877(13)
_cell_angle_gamma 90.00
_cell_formula_units_Z 8
_cell_length_a 22.270(3)
_cell_length_b 8.4192(13)
_cell_length_c 32.306(7)
_cell_measurement_reflns_used 8059
_cell_measurement_temperature 173(2)
_cell_measurement_theta_max 27.0105
_cell_measurement_theta_min 2.4305
_cell_volume 5967.5(18)
_computing_cell_refinement 'BRUKER SAINT'
_computing_data_collection 'BRUKER SMART'
_computing_data_reduction 'BRUKER SAINT'
_computing_molecular_graphics SHELXTL
_computing_publication_material SHELXTL
_computing_structure_refinement 'SHELXL-97 (Sheldrick, 1997)'
_computing_structure_solution 'SHELXS-97 (Sheldrick, 1990)'
_diffrn_ambient_temperature 173(2)
_diffrn_detector_area_resol_mean 8.2
_diffrn_measured_fraction_theta_full 0.998
_diffrn_measured_fraction_theta_max 0.998
_diffrn_measurement_device_type 'CCD area detector'
_diffrn_measurement_method Omega-scans
_diffrn_radiation_monochromator graphite
_diffrn_radiation_source 'fine-focus sealed tube'
_diffrn_radiation_type MoK\a
_diffrn_radiation_wavelength 0.71073
_diffrn_reflns_av_R_equivalents 0.0688
_diffrn_reflns_av_sigmaI/netI 0.0610
_diffrn_reflns_limit_h_max 28
_diffrn_reflns_limit_h_min -28
_diffrn_reflns_limit_k_max 10
_diffrn_reflns_limit_k_min -10
_diffrn_reflns_limit_l_max 41
_diffrn_reflns_limit_l_min -41
_diffrn_reflns_number 30740
_diffrn_reflns_theta_full 27.51
_diffrn_reflns_theta_max 27.51
_diffrn_reflns_theta_min 1.28
_diffrn_standards_number 0
_exptl_absorpt_coefficient_mu 1.913
_exptl_absorpt_correction_T_max 0.91
_exptl_absorpt_correction_T_min 0.6127
_exptl_absorpt_correction_type multi-scan
_exptl_absorpt_process_details 'SADABS v2.10 (BRUKER-AXS,2003)'
_exptl_crystal_colour Colourless
_exptl_crystal_density_diffrn 1.521
_exptl_crystal_density_method 'not measured'
_exptl_crystal_description Shard
_exptl_crystal_F_000 2752
_exptl_crystal_size_max 0.30
_exptl_crystal_size_mid 0.10
_exptl_crystal_size_min 0.05
_refine_diff_density_max 2.124
_refine_diff_density_min -1.548
_refine_diff_density_rms 0.183
_refine_ls_extinction_method none
_refine_ls_goodness_of_fit_ref 1.152
_refine_ls_hydrogen_treatment constr
_refine_ls_matrix_type full
_refine_ls_number_parameters 329
_refine_ls_number_reflns 6833
_refine_ls_number_restraints 0
_refine_ls_restrained_S_all 1.152
_refine_ls_R_factor_all 0.0808
_refine_ls_R_factor_gt 0.0528
_refine_ls_shift/su_max 0.007
_refine_ls_shift/su_mean 0.000
_refine_ls_structure_factor_coef Fsqd
_refine_ls_weighting_details 'calc w=1/[\s^2^(Fo^2^)+(0.0497P)^2^+17.9806P] where P=(Fo^2^+2Fc^2^)/3'
_refine_ls_weighting_scheme calc
_refine_ls_wR_factor_gt 0.1100
_refine_ls_wR_factor_ref 0.1245
_reflns_number_gt 5147
_reflns_number_total 6833
_reflns_threshold_expression >2sigma(I)
_cod_data_source_file c5dt01022e2.cif
_cod_data_source_block 15
_cod_depositor_comments
;
The following automatic conversions were performed:

'_symmetry_cell_setting' value 'Monoclinic' changed to 'monoclinic'
according to
/usr/data/users/saulius/crontab/automatic-downloads/rss-feeds/RSC/lib/dictionaries/cif_core.dic
dictionary named 'cif_core.dic' version 2.4.2 from 2011-04-26.

Automatic conversion script
Id: cif_fix_values 3271 2015-04-21 07:52:19Z andrius 

 Adding full bibliography for 7034774--7034789.cif.
;
_cod_original_sg_symbol_H-M 'C 2/c'
_cod_database_code 7034785

loop_
_symmetry_equiv_pos_as_xyz
'x, y, z'
'-x, y, -z+1/2'
'x+1/2, y+1/2, z'
'-x+1/2, y+1/2, -z+1/2'
'-x, -y, -z'
'x, -y, z-1/2'
'-x+1/2, -y+1/2, -z'
'x+1/2, -y+1/2, z-1/2'

loop_
_atom_site_label
_atom_site_type_symbol
_atom_site_fract_x
_atom_site_fract_y
_atom_site_fract_z
_atom_site_U_iso_or_equiv
_atom_site_adp_type
_atom_site_occupancy
_atom_site_symmetry_multiplicity
_atom_site_calc_flag
_atom_site_refinement_flags
_atom_site_disorder_assembly
_atom_site_disorder_group
Sn1 Sn 0.214765(16) 0.53737(4) 0.105080(12) 0.02282(12) Uani 1 1 d . . .
I1 I 0.19801(3) 0.34009(8) 0.038034(14) 0.02960(16) Uani 0.8474(16) 1 d P A 1
I2 I 0.2280(3) 0.3400(8) 0.16064(19) 0.0364(13) Uani 0.1526(16) 1 d P A 2
N1 N 0.29713(19) 0.6480(5) 0.10774(13) 0.0223(9) Uani 1 1 d . A .
N2 N 0.13416(19) 0.6494(5) 0.10715(13) 0.0231(9) Uani 1 1 d . A .
O1 O 0.20244(16) 0.7610(4) 0.05252(11) 0.0281(8) Uani 1 1 d . A .
C1 C 0.3504(2) 0.5924(7) 0.13579(17) 0.0243(11) Uani 1 1 d . . .
C2 C 0.3879(2) 0.4748(7) 0.12315(17) 0.0259(12) Uani 1 1 d . A .
C3 C 0.4408(3) 0.4291(8) 0.15127(19) 0.0371(15) Uani 1 1 d . . .
H3 H 0.4671 0.3511 0.1430 0.045 Uiso 1 1 calc R A .
C4 C 0.4544(3) 0.4960(8) 0.1902(2) 0.0406(16) Uani 1 1 d . A .
H4 H 0.4900 0.4634 0.2088 0.049 Uiso 1 1 calc R . .
C5 C 0.4171(3) 0.6102(8) 0.20301(17) 0.0365(15) Uani 1 1 d . . .
H5 H 0.4273 0.6557 0.2302 0.044 Uiso 1 1 calc R A .
C6 C 0.3641(2) 0.6597(6) 0.17598(17) 0.0269(12) Uani 1 1 d . A .
C7 C 0.3735(2) 0.3869(6) 0.08127(17) 0.0262(12) Uani 1 1 d . . .
H7 H 0.3342 0.4296 0.0656 0.031 Uiso 1 1 calc R A .
C8 C 0.4225(3) 0.4144(8) 0.0544(2) 0.0386(15) Uani 1 1 d . A .
H8A H 0.4618 0.3759 0.0694 0.058 Uiso 1 1 calc R . .
H8B H 0.4255 0.5282 0.0487 0.058 Uiso 1 1 calc R . .
H8C H 0.4118 0.3568 0.0278 0.058 Uiso 1 1 calc R . .
C9 C 0.3649(3) 0.2098(7) 0.0886(2) 0.0394(15) Uani 1 1 d . A .
H9A H 0.4030 0.1648 0.1038 0.059 Uiso 1 1 calc R . .
H9B H 0.3538 0.1558 0.0615 0.059 Uiso 1 1 calc R . .
H9C H 0.3324 0.1950 0.1052 0.059 Uiso 1 1 calc R . .
C10 C 0.3245(3) 0.7888(7) 0.19022(19) 0.0345(14) Uani 1 1 d . . .
H10 H 0.2814 0.7622 0.1780 0.041 Uiso 1 1 calc R A .
C11 C 0.3377(4) 0.9498(8) 0.1729(2) 0.0527(19) Uani 1 1 d . A .
H11A H 0.3075 1.0268 0.1791 0.079 Uiso 1 1 calc R . .
H11B H 0.3357 0.9421 0.1424 0.079 Uiso 1 1 calc R . .
H11C H 0.3786 0.9846 0.1860 0.079 Uiso 1 1 calc R . .
C12 C 0.3280(4) 0.7984(9) 0.2378(2) 0.059(2) Uani 1 1 d . A .
H12A H 0.3687 0.8343 0.2509 0.088 Uiso 1 1 calc R . .
H12B H 0.3201 0.6933 0.2488 0.088 Uiso 1 1 calc R . .
H12C H 0.2974 0.8738 0.2444 0.088 Uiso 1 1 calc R . .
C13 C 0.0942(2) 0.5932(7) 0.13459(17) 0.0260(12) Uani 1 1 d . . .
C14 C 0.0503(3) 0.4724(7) 0.12168(18) 0.0287(12) Uani 1 1 d . A .
C15 C 0.0121(3) 0.4264(8) 0.1494(2) 0.0384(15) Uani 1 1 d . . .
H15 H -0.0179 0.3473 0.1408 0.046 Uiso 1 1 calc R A .
C16 C 0.0164(3) 0.4912(8) 0.1884(2) 0.0426(16) Uani 1 1 d . A .
H16 H -0.0103 0.4566 0.2066 0.051 Uiso 1 1 calc R . .
C17 C 0.0595(3) 0.6075(8) 0.2018(2) 0.0389(15) Uani 1 1 d . . .
H17 H 0.0623 0.6522 0.2290 0.047 Uiso 1 1 calc R A .
C18 C 0.0991(2) 0.6593(7) 0.17482(17) 0.0294(13) Uani 1 1 d . A .
C19 C 0.0444(2) 0.3899(7) 0.07963(19) 0.0310(13) Uani 1 1 d . . .
H19 H 0.0761 0.4354 0.0645 0.037 Uiso 1 1 calc R A .
C20 C -0.0176(3) 0.4196(9) 0.0526(2) 0.0452(17) Uani 1 1 d . A .
H20A H -0.0495 0.3719 0.0660 0.068 Uiso 1 1 calc R . .
H20B H -0.0186 0.3718 0.0248 0.068 Uiso 1 1 calc R . .
H20C H -0.0247 0.5343 0.0495 0.068 Uiso 1 1 calc R . .
C21 C 0.0566(3) 0.2130(8) 0.0849(2) 0.0475(17) Uani 1 1 d . A .
H21A H 0.0982 0.1961 0.1000 0.071 Uiso 1 1 calc R . .
H21B H 0.0521 0.1626 0.0572 0.071 Uiso 1 1 calc R . .
H21C H 0.0274 0.1660 0.1009 0.071 Uiso 1 1 calc R . .
C22 C 0.1455(3) 0.7887(8) 0.18969(19) 0.0367(14) Uani 1 1 d . . .
H22 H 0.1830 0.7630 0.1779 0.044 Uiso 1 1 calc R A .
C23 C 0.1234(4) 0.9499(8) 0.1722(3) 0.056(2) Uani 1 1 d . A .
H23A H 0.0905 0.9872 0.1865 0.084 Uiso 1 1 calc R . .
H23B H 0.1081 0.9406 0.1420 0.084 Uiso 1 1 calc R . .
H23C H 0.1572 1.0259 0.1770 0.084 Uiso 1 1 calc R . .
C24 C 0.1646(4) 0.7994(10) 0.2372(2) 0.060(2) Uani 1 1 d . A .
H24A H 0.1298 0.8335 0.2499 0.090 Uiso 1 1 calc R . .
H24B H 0.1978 0.8765 0.2440 0.090 Uiso 1 1 calc R . .
H24C H 0.1786 0.6950 0.2484 0.090 Uiso 1 1 calc R . .
C25 C 0.3086(2) 0.7361(7) 0.07084(17) 0.0293(13) Uani 1 1 d . . .
H25A H 0.3114 0.6613 0.0476 0.035 Uiso 1 1 calc R A .
H25B H 0.3477 0.7939 0.0777 0.035 Uiso 1 1 calc R . .
C26 C 0.2580(2) 0.8512(7) 0.05747(19) 0.0313(13) Uani 1 1 d . A .
H26A H 0.2580 0.9348 0.0790 0.038 Uiso 1 1 calc R . .
H26B H 0.2626 0.9024 0.0306 0.038 Uiso 1 1 calc R . .
C27 C 0.1499(3) 0.8533(7) 0.0575(2) 0.0372(15) Uani 1 1 d . . .
H27A H 0.1323 0.9055 0.0307 0.045 Uiso 1 1 calc R A .
H27B H 0.1610 0.9362 0.0792 0.045 Uiso 1 1 calc R . .
C28 C 0.1053(3) 0.7403(8) 0.07053(19) 0.0368(15) Uani 1 1 d . A .
H28A H 0.0700 0.7997 0.0775 0.044 Uiso 1 1 calc R . .
H28B H 0.0903 0.6669 0.0471 0.044 Uiso 1 1 calc R . .
C29 C 0.2300(11) 0.3924(19) 0.1644(6) 0.047(6) Uani 0.8474(16) 1 d P A 1
H29A H 0.2337 0.4634 0.1888 0.070 Uiso 0.8474(16) 1 calc PR A 1
H29B H 0.2674 0.3301 0.1659 0.070 Uiso 0.8474(16) 1 calc PR A 1
H29C H 0.1953 0.3206 0.1645 0.070 Uiso 0.8474(16) 1 calc PR A 1
C30 C 0.199(3) 0.345(10) 0.0506(19) 0.047(6) Uani 0.1526(16) 1 d P A 2
H30A H 0.2005 0.2380 0.0629 0.070 Uiso 0.1526(16) 1 calc PR A 2
H30B H 0.2312 0.3544 0.0334 0.070 Uiso 0.1526(16) 1 calc PR A 2
H30C H 0.1593 0.3617 0.0329 0.070 Uiso 0.1526(16) 1 calc PR A 2

loop_
_atom_site_aniso_label
_atom_site_aniso_U_11
_atom_site_aniso_U_22
_atom_site_aniso_U_33
_atom_site_aniso_U_23
_atom_site_aniso_U_13
_atom_site_aniso_U_12
Sn1 0.01782(19) 0.01936(19) 0.0315(2) 0.00318(16) 0.00468(15) -0.00043(15)
I1 0.0280(3) 0.0343(3) 0.0278(3) -0.0119(3) 0.0084(3) -0.0056(2)
I2 0.031(2) 0.048(4) 0.029(2) 0.008(2) 0.0045(17) -0.001(2)
N1 0.018(2) 0.025(2) 0.023(2) 0.0075(19) 0.0023(18) -0.0029(19)
N2 0.019(2) 0.023(2) 0.027(2) 0.0027(19) 0.0026(18) 0.0027(19)
O1 0.027(2) 0.029(2) 0.028(2) 0.0061(17) 0.0043(16) -0.0027(17)
C1 0.018(3) 0.024(3) 0.031(3) 0.006(2) 0.005(2) -0.004(2)
C2 0.021(3) 0.027(3) 0.029(3) 0.004(2) 0.000(2) -0.003(2)
C3 0.028(3) 0.043(4) 0.038(3) 0.005(3) 0.001(3) 0.013(3)
C4 0.024(3) 0.057(4) 0.037(4) 0.006(3) -0.007(3) 0.006(3)
C5 0.036(3) 0.054(4) 0.018(3) -0.001(3) -0.001(2) -0.006(3)
C6 0.027(3) 0.025(3) 0.030(3) 0.003(2) 0.007(2) -0.006(2)
C7 0.017(3) 0.027(3) 0.033(3) -0.002(2) 0.001(2) 0.003(2)
C8 0.030(3) 0.048(4) 0.040(4) -0.002(3) 0.012(3) -0.003(3)
C9 0.043(4) 0.029(3) 0.046(4) 0.005(3) 0.007(3) 0.001(3)
C10 0.027(3) 0.041(4) 0.037(3) -0.004(3) 0.007(3) 0.002(3)
C11 0.065(5) 0.042(4) 0.053(4) 0.000(3) 0.015(4) 0.000(4)
C12 0.079(6) 0.061(5) 0.041(4) -0.015(4) 0.022(4) -0.010(4)
C13 0.019(3) 0.027(3) 0.032(3) 0.005(2) 0.005(2) 0.002(2)
C14 0.026(3) 0.030(3) 0.029(3) 0.004(3) 0.005(2) -0.001(3)
C15 0.029(3) 0.045(4) 0.043(4) 0.001(3) 0.009(3) -0.014(3)
C16 0.035(4) 0.059(4) 0.037(4) 0.010(3) 0.016(3) 0.000(3)
C17 0.033(3) 0.054(4) 0.031(3) 0.001(3) 0.009(3) 0.006(3)
C18 0.025(3) 0.035(3) 0.028(3) 0.002(3) 0.004(2) 0.007(3)
C19 0.021(3) 0.033(3) 0.039(3) -0.002(3) 0.005(2) -0.004(2)
C20 0.032(3) 0.058(4) 0.046(4) -0.005(3) 0.007(3) -0.005(3)
C21 0.046(4) 0.035(4) 0.061(5) 0.001(3) 0.010(3) -0.005(3)
C22 0.027(3) 0.046(4) 0.037(3) -0.006(3) 0.005(3) 0.002(3)
C23 0.062(5) 0.041(4) 0.067(5) -0.003(4) 0.015(4) -0.001(4)
C24 0.076(6) 0.060(5) 0.039(4) -0.009(4) -0.006(4) -0.008(4)
C25 0.026(3) 0.035(3) 0.028(3) 0.011(3) 0.007(2) -0.004(3)
C26 0.024(3) 0.028(3) 0.042(3) 0.012(3) 0.005(3) -0.003(2)
C27 0.027(3) 0.036(3) 0.048(4) 0.021(3) 0.005(3) 0.011(3)
C28 0.026(3) 0.047(4) 0.039(3) 0.016(3) 0.009(3) 0.012(3)
C29 0.040(7) 0.063(13) 0.038(6) -0.024(7) 0.008(5) -0.007(8)
C30 0.040(7) 0.063(13) 0.038(6) -0.024(7) 0.008(5) -0.007(8)

loop_
_atom_type_symbol
_atom_type_description
_atom_type_scat_dispersion_real
_atom_type_scat_dispersion_imag
_atom_type_scat_source
C C 0.0033 0.0016 'International Tables Vol C Tables 4.2.6.8 and 6.1.1.4'
H H 0.0000 0.0000 'International Tables Vol C Tables 4.2.6.8 and 6.1.1.4'
N N 0.0061 0.0033 'International Tables Vol C Tables 4.2.6.8 and 6.1.1.4'
O O 0.0106 0.0060 'International Tables Vol C Tables 4.2.6.8 and 6.1.1.4'
Sn Sn -0.6537 1.4246 'International Tables Vol C Tables 4.2.6.8 and 6.1.1.4'
I I -0.4742 1.8119 'International Tables Vol C Tables 4.2.6.8 and 6.1.1.4'

loop_
_geom_angle_atom_site_label_1
_geom_angle_atom_site_label_2
_geom_angle_atom_site_label_3
_geom_angle
N2 Sn1 N1 125.17(17)
N2 Sn1 C29 103.2(6)
N1 Sn1 C29 102.0(6)
N2 Sn1 C30 108.8(19)
N1 Sn1 C30 111.0(18)
C29 Sn1 C30 104(2)
N2 Sn1 I2 106.8(2)
N1 Sn1 I2 106.6(2)
C29 Sn1 I2 10.4(5)
C30 Sn1 I2 94(2)
N2 Sn1 O1 71.43(15)
N1 Sn1 O1 71.41(14)
C29 Sn1 O1 164.5(4)
C30 Sn1 O1 91(2)
I2 Sn1 O1 174.84(18)
N2 Sn1 I1 108.00(12)
N1 Sn1 I1 108.24(12)
C29 Sn1 I1 109.2(4)
C30 Sn1 I1 5(2)
I2 Sn1 I1 98.89(16)
O1 Sn1 I1 86.27(9)
C1 N1 C25 115.9(4)
C1 N1 Sn1 120.9(3)
C25 N1 Sn1 118.5(3)
C13 N2 C28 116.0(4)
C13 N2 Sn1 120.6(3)
C28 N2 Sn1 118.9(3)
C27 O1 C26 113.8(4)
C27 O1 Sn1 109.0(3)
C26 O1 Sn1 109.1(3)
C2 C1 C6 120.6(5)
C2 C1 N1 120.9(5)
C6 C1 N1 118.4(5)
C1 C2 C3 118.6(5)
C1 C2 C7 123.8(5)
C3 C2 C7 117.6(5)
C4 C3 C2 120.7(6)
C4 C3 H3 119.7
C2 C3 H3 119.7
C3 C4 C5 120.9(6)
C3 C4 H4 119.5
C5 C4 H4 119.5
C4 C5 C6 120.3(5)
C4 C5 H5 119.8
C6 C5 H5 119.8
C1 C6 C5 118.9(5)
C1 C6 C10 121.6(5)
C5 C6 C10 119.5(5)
C8 C7 C2 111.7(5)
C8 C7 C9 111.0(5)
C2 C7 C9 110.4(5)
C8 C7 H7 107.9
C2 C7 H7 107.9
C9 C7 H7 107.9
C7 C8 H8A 109.5
C7 C8 H8B 109.5
H8A C8 H8B 109.5
C7 C8 H8C 109.5
H8A C8 H8C 109.5
H8B C8 H8C 109.5
C7 C9 H9A 109.5
C7 C9 H9B 109.5
H9A C9 H9B 109.5
C7 C9 H9C 109.5
H9A C9 H9C 109.5
H9B C9 H9C 109.5
C11 C10 C6 111.7(5)
C11 C10 C12 110.1(6)
C6 C10 C12 114.3(5)
C11 C10 H10 106.8
C6 C10 H10 106.8
C12 C10 H10 106.8
C10 C11 H11A 109.5
C10 C11 H11B 109.5
H11A C11 H11B 109.5
C10 C11 H11C 109.5
H11A C11 H11C 109.5
H11B C11 H11C 109.5
C10 C12 H12A 109.5
C10 C12 H12B 109.5
H12A C12 H12B 109.5
C10 C12 H12C 109.5
H12A C12 H12C 109.5
H12B C12 H12C 109.5
C18 C13 C14 119.8(5)
C18 C13 N2 118.8(5)
C14 C13 N2 121.4(5)
C15 C14 C13 118.4(5)
C15 C14 C19 118.8(5)
C13 C14 C19 122.8(5)
C16 C15 C14 122.0(6)
C16 C15 H15 119.0
C14 C15 H15 119.0
C15 C16 C17 120.4(6)
C15 C16 H16 119.8
C17 C16 H16 119.8
C16 C17 C18 119.9(6)
C16 C17 H17 120.0
C18 C17 H17 120.0
C13 C18 C17 119.4(6)
C13 C18 C22 121.3(5)
C17 C18 C22 119.3(5)
C14 C19 C21 111.3(5)
C14 C19 C20 111.7(5)
C21 C19 C20 110.6(5)
C14 C19 H19 107.6
C21 C19 H19 107.6
C20 C19 H19 107.6
C19 C20 H20A 109.5
C19 C20 H20B 109.5
H20A C20 H20B 109.5
C19 C20 H20C 109.5
H20A C20 H20C 109.5
H20B C20 H20C 109.5
C19 C21 H21A 109.5
C19 C21 H21B 109.5
H21A C21 H21B 109.5
C19 C21 H21C 109.5
H21A C21 H21C 109.5
H21B C21 H21C 109.5
C23 C22 C18 111.3(5)
C23 C22 C24 109.7(6)
C18 C22 C24 114.7(6)
C23 C22 H22 106.9
C18 C22 H22 106.9
C24 C22 H22 106.9
C22 C23 H23A 109.5
C22 C23 H23B 109.5
H23A C23 H23B 109.5
C22 C23 H23C 109.5
H23A C23 H23C 109.5
H23B C23 H23C 109.5
C22 C24 H24A 109.5
C22 C24 H24B 109.5
H24A C24 H24B 109.5
C22 C24 H24C 109.5
H24A C24 H24C 109.5
H24B C24 H24C 109.5
N1 C25 C26 109.7(4)
N1 C25 H25A 109.7
C26 C25 H25A 109.7
N1 C25 H25B 109.7
C26 C25 H25B 109.7
H25A C25 H25B 108.2
O1 C26 C25 106.3(4)
O1 C26 H26A 110.5
C25 C26 H26A 110.5
O1 C26 H26B 110.5
C25 C26 H26B 110.5
H26A C26 H26B 108.7
O1 C27 C28 106.4(5)
O1 C27 H27A 110.5
C28 C27 H27A 110.5
O1 C27 H27B 110.5
C28 C27 H27B 110.5
H27A C27 H27B 108.6
N2 C28 C27 110.0(5)
N2 C28 H28A 109.7
C27 C28 H28A 109.7
N2 C28 H28B 109.7
C27 C28 H28B 109.7
H28A C28 H28B 108.2
Sn1 C29 H29A 109.5
Sn1 C29 H29B 109.5
H29A C29 H29B 109.5
Sn1 C29 H29C 109.5
H29A C29 H29C 109.5
H29B C29 H29C 109.5
Sn1 C30 H30A 109.5
Sn1 C30 H30B 109.5
H30A C30 H30B 109.5
Sn1 C30 H30C 109.5
H30A C30 H30C 109.5
H30B C30 H30C 109.5

loop_
_geom_bond_atom_site_label_1
_geom_bond_atom_site_label_2
_geom_bond_distance
Sn1 N2 2.039(4)
Sn1 N1 2.046(4)
Sn1 C29 2.249(19)
Sn1 C30 2.38(6)
Sn1 I2 2.427(6)
Sn1 O1 2.518(4)
Sn1 I1 2.7041(8)
N1 C1 1.442(7)
N1 C25 1.463(6)
N2 C13 1.440(7)
N2 C28 1.462(7)
O1 C27 1.437(7)
O1 C26 1.438(6)
C1 C2 1.400(8)
C1 C6 1.401(8)
C2 C3 1.412(8)
C2 C7 1.527(8)
C3 C4 1.364(9)
C3 H3 0.9500
C4 C5 1.380(9)
C4 H4 0.9500
C5 C6 1.405(8)
C5 H5 0.9500
C6 C10 1.519(8)
C7 C8 1.524(7)
C7 C9 1.527(8)
C7 H7 1.0000
C8 H8A 0.9800
C8 H8B 0.9800
C8 H8C 0.9800
C9 H9A 0.9800
C9 H9B 0.9800
C9 H9C 0.9800
C10 C11 1.514(9)
C10 C12 1.529(8)
C10 H10 1.0000
C11 H11A 0.9800
C11 H11B 0.9800
C11 H11C 0.9800
C12 H12A 0.9800
C12 H12B 0.9800
C12 H12C 0.9800
C13 C18 1.401(8)
C13 C14 1.422(8)
C14 C15 1.391(8)
C14 C19 1.511(8)
C15 C16 1.362(9)
C15 H15 0.9500
C16 C17 1.386(9)
C16 H16 0.9500
C17 C18 1.412(8)
C17 H17 0.9500
C18 C22 1.521(8)
C19 C21 1.519(9)
C19 C20 1.524(8)
C19 H19 1.0000
C20 H20A 0.9800
C20 H20B 0.9800
C20 H20C 0.9800
C21 H21A 0.9800
C21 H21B 0.9800
C21 H21C 0.9800
C22 C23 1.519(9)
C22 C24 1.524(9)
C22 H22 1.0000
C23 H23A 0.9800
C23 H23B 0.9800
C23 H23C 0.9800
C24 H24A 0.9800
C24 H24B 0.9800
C24 H24C 0.9800
C25 C26 1.492(8)
C25 H25A 0.9900
C25 H25B 0.9900
C26 H26A 0.9900
C26 H26B 0.9900
C27 C28 1.487(8)
C27 H27A 0.9900
C27 H27B 0.9900
C28 H28A 0.9900
C28 H28B 0.9900
C29 H29A 0.9800
C29 H29B 0.9800
C29 H29C 0.9800
C30 H30A 0.9800
C30 H30B 0.9800
C30 H30C 0.9800

loop_
_geom_torsion_atom_site_label_1
_geom_torsion_atom_site_label_2
_geom_torsion_atom_site_label_3
_geom_torsion_atom_site_label_4
_geom_torsion
N2 Sn1 N1 C1 131.8(4)
C29 Sn1 N1 C1 16.0(6)
C30 Sn1 N1 C1 -94(2)
I2 Sn1 N1 C1 6.5(4)
O1 Sn1 N1 C1 -178.6(4)
I1 Sn1 N1 C1 -99.1(4)
N2 Sn1 N1 C25 -73.4(4)
C29 Sn1 N1 C25 170.8(6)
C30 Sn1 N1 C25 60(2)
I2 Sn1 N1 C25 161.2(4)
O1 Sn1 N1 C25 -23.8(4)
I1 Sn1 N1 C25 55.7(4)
N1 Sn1 N2 C13 -132.5(4)
C29 Sn1 N2 C13 -17.2(6)
C30 Sn1 N2 C13 93(2)
I2 Sn1 N2 C13 -7.2(4)
O1 Sn1 N2 C13 177.9(4)
I1 Sn1 N2 C13 98.4(4)
N1 Sn1 N2 C28 72.4(5)
C29 Sn1 N2 C28 -172.3(6)
C30 Sn1 N2 C28 -62(2)
I2 Sn1 N2 C28 -162.2(4)
O1 Sn1 N2 C28 22.8(4)
I1 Sn1 N2 C28 -56.7(4)
N2 Sn1 O1 C27 7.4(4)
N1 Sn1 O1 C27 -131.6(4)
C29 Sn1 O1 C27 -64(2)
C30 Sn1 O1 C27 116.7(19)
I2 Sn1 O1 C27 -63(2)
I1 Sn1 O1 C27 117.8(3)
N2 Sn1 O1 C26 132.3(4)
N1 Sn1 O1 C26 -6.7(3)
C29 Sn1 O1 C26 60(2)
C30 Sn1 O1 C26 -118.4(19)
I2 Sn1 O1 C26 62(2)
I1 Sn1 O1 C26 -117.3(3)
C25 N1 C1 C2 -67.1(7)
Sn1 N1 C1 C2 88.2(5)
C25 N1 C1 C6 112.3(5)
Sn1 N1 C1 C6 -92.3(5)
C6 C1 C2 C3 -1.9(8)
N1 C1 C2 C3 177.6(5)
C6 C1 C2 C7 175.2(5)
N1 C1 C2 C7 -5.3(8)
C1 C2 C3 C4 1.2(9)
C7 C2 C3 C4 -176.1(6)
C2 C3 C4 C5 -0.3(10)
C3 C4 C5 C6 0.1(10)
C2 C1 C6 C5 1.7(8)
N1 C1 C6 C5 -177.8(5)
C2 C1 C6 C10 179.3(5)
N1 C1 C6 C10 -0.2(7)
C4 C5 C6 C1 -0.7(9)
C4 C5 C6 C10 -178.4(6)
C1 C2 C7 C8 119.0(6)
C3 C2 C7 C8 -63.9(7)
C1 C2 C7 C9 -117.0(6)
C3 C2 C7 C9 60.1(7)
C1 C6 C10 C11 -79.3(7)
C5 C6 C10 C11 98.4(7)
C1 C6 C10 C12 154.9(6)
C5 C6 C10 C12 -27.4(8)
C28 N2 C13 C18 -111.2(6)
Sn1 N2 C13 C18 93.0(5)
C28 N2 C13 C14 69.0(7)
Sn1 N2 C13 C14 -86.8(6)
C18 C13 C14 C15 1.8(8)
N2 C13 C14 C15 -178.4(5)
C18 C13 C14 C19 -176.9(5)
N2 C13 C14 C19 2.9(8)
C13 C14 C15 C16 -1.3(10)
C19 C14 C15 C16 177.5(6)
C14 C15 C16 C17 0.4(10)
C15 C16 C17 C18 0.0(10)
C14 C13 C18 C17 -1.4(8)
N2 C13 C18 C17 178.8(5)
C14 C13 C18 C22 180.0(5)
N2 C13 C18 C22 0.2(8)
C16 C17 C18 C13 0.5(9)
C16 C17 C18 C22 179.1(6)
C15 C14 C19 C21 -60.4(7)
C13 C14 C19 C21 118.3(6)
C15 C14 C19 C20 63.9(7)
C13 C14 C19 C20 -117.5(6)
C13 C18 C22 C23 79.4(7)
C17 C18 C22 C23 -99.2(7)
C13 C18 C22 C24 -155.3(6)
C17 C18 C22 C24 26.1(8)
C1 N1 C25 C26 -151.5(5)
Sn1 N1 C25 C26 52.5(6)
C27 O1 C26 C25 154.8(5)
Sn1 O1 C26 C25 32.7(5)
N1 C25 C26 O1 -53.4(6)
C26 O1 C27 C28 -155.2(5)
Sn1 O1 C27 C28 -33.1(5)
C13 N2 C28 C27 152.3(5)
Sn1 N2 C28 C27 -51.5(6)
O1 C27 C28 N2 53.0(7)
